data_7041925
loop_
_publ_author_name
'Jones, J. Stuart'
'Wade, Casey R.'
'Yang, Mengxi'
'Gabba\"i, Fran\,cois P'

_publ_section_title
;
 On the coordination non-innocence of antimony in nickel(ii) complexes of
 the tetradentate (o-(Ph2P)C6H4)3Sb ligand.
;
_journal_issue 17
_journal_name_full 'Dalton transactions (Cambridge, England : 2003)'
_journal_page_first 5598
_journal_page_last 5604
_journal_paper_doi 10.1039/c6dt04817j
_journal_volume 46
_journal_year 2017
_chemical_formula_moiety 'C54 H42 Cl Ni P4, 2(C H Cl3), Cl'
_chemical_formula_sum 'C56 H44 Cl8 Ni P4'
_chemical_formula_weight 1183.10
_space_group_crystal_system monoclinic
_space_group_IT_number 14
_space_group_name_Hall '-P 2ybc'
_space_group_name_H-M_alt 'P 1 21/c 1'
_symmetry_space_group_name_Hall '-P 2ybc'
_symmetry_space_group_name_H-M 'P 1 21/c 1'
_atom_sites_solution_hydrogens geom
_audit_creation_date 2016-12-20
_audit_creation_method
;
Olex2 1.2
(compiled 2015.01.26 svn.r3150 for OlexSys, GUI svn.r4998)
;
_audit_update_record
;
2017-01-31 deposited with the CCDC.
2017-02-02 downloaded from the CCDC.
;
_cell_angle_alpha 90
_cell_angle_beta 95.711(4)
_cell_angle_gamma 90
_cell_formula_units_Z 8
_cell_length_a 16.6557(13)
_cell_length_b 21.8350(18)
_cell_length_c 33.334(3)
_cell_measurement_reflns_used 9778
_cell_measurement_temperature 110
_cell_measurement_theta_max 26.60
_cell_measurement_theta_min 2.23
_cell_volume 12062.6(17)
_computing_cell_refinement 'SAINT v8.34A (Bruker, 2013)'
_computing_data_collection 'Bruker APEX2'
_computing_data_reduction 'Bruker SAINT'
_computing_molecular_graphics 'Olex2 (Dolomanov et al., 2009)'
_computing_publication_material 'Olex2 (Dolomanov et al., 2009)'
_computing_structure_refinement 'XL (Sheldrick, 2008)'
_computing_structure_solution 'SHELXS-97 (Sheldrick 2008)'
_diffrn_ambient_temperature 110
_diffrn_measured_fraction_theta_full 1.000
_diffrn_measured_fraction_theta_max 0.995
_diffrn_measurement_device_type 'Bruker APEX-II CCD'
_diffrn_measurement_method '\f and \w scans'
_diffrn_radiation_type MoK\a
_diffrn_radiation_wavelength 0.71073
_diffrn_reflns_av_R_equivalents 0.0548
_diffrn_reflns_av_unetI/netI 0.0399
_diffrn_reflns_Laue_measured_fraction_full 1.000
_diffrn_reflns_Laue_measured_fraction_max 0.995
_diffrn_reflns_limit_h_max 21
_diffrn_reflns_limit_h_min -20
_diffrn_reflns_limit_k_max 23
_diffrn_reflns_limit_k_min -27
_diffrn_reflns_limit_l_max 42
_diffrn_reflns_limit_l_min -42
_diffrn_reflns_number 178111
_diffrn_reflns_point_group_measured_fraction_full 1.000
_diffrn_reflns_point_group_measured_fraction_max 0.995
_diffrn_reflns_theta_full 26.000
_diffrn_reflns_theta_max 26.797
_diffrn_reflns_theta_min 1.116
_diffrn_standards_number 0
_exptl_absorpt_coefficient_mu 0.816
_exptl_absorpt_correction_T_max 0.7454
_exptl_absorpt_correction_T_min 0.5898
_exptl_absorpt_correction_type multi-scan
_exptl_absorpt_process_details
;
SADABS-2014/5 (Bruker,2014/5) was used for absorption correction.
wR2(int) was 0.1068 before and 0.0605 after correction.
The Ratio of minimum to maximum transmission is 0.7913.
The \l/2 correction factor is 0.00150.
;
_exptl_crystal_colour blue
_exptl_crystal_colour_primary blue
_exptl_crystal_density_diffrn 1.303
_exptl_crystal_description plate
_exptl_crystal_F_000 4832
_exptl_crystal_size_max 0.87
_exptl_crystal_size_mid 0.35
_exptl_crystal_size_min 0.09
_refine_diff_density_max 2.141
_refine_diff_density_min -1.558
_refine_diff_density_rms 0.100
_refine_ls_extinction_method none
_refine_ls_goodness_of_fit_ref 1.076
_refine_ls_hydrogen_treatment constr
_refine_ls_matrix_type full
_refine_ls_number_parameters 1243
_refine_ls_number_reflns 25685
_refine_ls_number_restraints 0
_refine_ls_restrained_S_all 1.076
_refine_ls_R_factor_all 0.0743
_refine_ls_R_factor_gt 0.0597
_refine_ls_shift/su_max 0.001
_refine_ls_shift/su_mean 0.000
_refine_ls_structure_factor_coef Fsqd
_refine_ls_weighting_details 'w=1/[\s^2^(Fo^2^)+(0.0387P)^2^+52.0073P] where P=(Fo^2^+2Fc^2^)/3'
_refine_ls_weighting_scheme calc
_refine_ls_wR_factor_gt 0.1344
_refine_ls_wR_factor_ref 0.1414
_reflns_Friedel_coverage 0.000
_reflns_number_gt 20921
_reflns_number_total 25685
_reflns_threshold_expression 'I > 2\s(I)'
_cod_data_source_file c6dt04817j2.cif
_cod_data_source_block y_sq
_cod_depositor_comments 'Adding full bibliography for 7041921--7041925.cif.'
_cod_original_cell_volume 12062.5(16)
_cod_database_code 7041925
_shelx_space_group_comment
;
The symmetry employed for this shelxl refinement is uniquely defined
by the following loop, which should always be used as a source of
symmetry information in preference to the above space-group names.
They are only intended as comments.
;
_olex2_refinement_description
;
1. Fixed Uiso
 At 1.2 times of:
  All C(H) groups
2.a Ternary CH refined with riding coordinates:
 C111(H111), C112(H112), C109(H109), C110(H110)
2.b Aromatic/amide H refined with riding coordinates:
 C21(H21), C6(H6), C41(H41), C39(H39), C42(H42), C36(H36), C24(H24), C5(H5),
 C12(H12), C22(H22), C34(H34), C16(H16), C8(H8), C3(H3), C23(H23), C50(H50),
 C32(H32), C35(H35), C18(H18), C14(H14), C17(H17), C11(H11), C30(H30), C4(H4),
 C40(H40), C33(H33), C10(H10), C52(H52), C29(H29), C45(H45), C44(H44), C46(H46),
  C26(H26), C54(H54), C48(H48), C28(H28), C27(H27), C53(H53), C51(H51),
 C15(H15), C47(H47), C9(H9), C57(H57), C95(H95), C75(H75), C60(H60), C66(H66),
 C93(H93), C78(H78), C58(H58), C96(H96), C63(H63), C102(H102), C77(H77),
 C72(H72), C59(H59), C62(H62), C94(H94), C65(H65), C80(H80), C68(H68), C90(H90),
  C100(H100), C88(H88), C87(H87), C83(H83), C76(H76), C81(H81), C64(H64),
 C98(H98), C70(H70), C84(H84), C101(H101), C71(H71), C108(H108), C69(H69),
 C86(H86), C89(H89), C82(H82), C105(H105), C107(H107), C104(H104), C106(H106),
 C99(H99)
;
_shelx_shelxl_version_number 2014/7
_olex2_submission_special_instructions 'No special instructions were received'

loop_
_space_group_symop_operation_xyz
'x, y, z'
'-x, y+1/2, -z+1/2'
'-x, -y, -z'
'x, -y-1/2, z-1/2'

loop_
_atom_site_label
_atom_site_type_symbol
_atom_site_fract_x
_atom_site_fract_y
_atom_site_fract_z
_atom_site_U_iso_or_equiv
_atom_site_adp_type
_atom_site_occupancy
_atom_site_site_symmetry_order
_atom_site_calc_flag
_atom_site_refinement_flags_posn
Ni1 Ni 0.14329(3) 0.06187(2) 0.34192(2) 0.01170(10) Uani 1 1 d .
P1 P 0.15492(5) 0.11663(4) 0.29060(3) 0.01097(17) Uani 1 1 d .
P3 P 0.05742(5) 0.13275(4) 0.36244(3) 0.01304(18) Uani 1 1 d .
P4 P 0.27445(5) 0.07362(4) 0.35694(3) 0.01282(18) Uani 1 1 d .
Cl1 Cl 0.14384(5) 0.00495(4) 0.39730(3) 0.01973(18) Uani 1 1 d .
P2 P 0.08647(5) -0.00949(4) 0.29926(3) 0.01427(18) Uani 1 1 d .
C21 C 0.0087(2) 0.24909(16) 0.32905(11) 0.0164(7) Uani 1 1 d .
H21 H -0.0195 0.2556 0.3521 0.020 Uiso 1 1 calc R
C6 C 0.1140(2) 0.10567(18) 0.20571(11) 0.0175(7) Uani 1 1 d .
H6 H 0.1379 0.1447 0.2026 0.021 Uiso 1 1 calc R
C1 C 0.1165(2) 0.07877(16) 0.24370(10) 0.0138(7) Uani 1 1 d .
C38 C 0.3153(2) 0.11324(16) 0.31566(10) 0.0128(7) Uani 1 1 d .
C7 C 0.1375(2) -0.08354(17) 0.29928(11) 0.0183(7) Uani 1 1 d .
C41 C 0.3679(2) 0.17623(18) 0.25145(11) 0.0198(8) Uani 1 1 d .
H41 H 0.3864 0.1987 0.2298 0.024 Uiso 1 1 calc R
C19 C 0.0970(2) 0.18758(16) 0.29250(10) 0.0128(7) Uani 1 1 d .
C37 C 0.2595(2) 0.13583(16) 0.28531(11) 0.0137(7) Uani 1 1 d .
C49 C 0.3078(2) 0.11916(17) 0.40136(11) 0.0167(7) Uani 1 1 d .
C2 C 0.0836(2) 0.02095(16) 0.24821(11) 0.0161(7) Uani 1 1 d .
C13 C -0.0198(2) -0.02616(17) 0.30105(11) 0.0169(7) Uani 1 1 d .
C39 C 0.3976(2) 0.12083(17) 0.31310(11) 0.0176(7) Uani 1 1 d .
H39 H 0.4357 0.1042 0.3333 0.021 Uiso 1 1 calc R
C42 C 0.2862(2) 0.16770(17) 0.25291(11) 0.0179(7) Uani 1 1 d .
H42 H 0.2487 0.1833 0.2321 0.022 Uiso 1 1 calc R
C43 C 0.3334(2) 0.00331(17) 0.36090(12) 0.0184(7) Uani 1 1 d .
C36 C -0.1132(2) 0.14380(18) 0.36309(11) 0.0193(8) Uani 1 1 d .
H36 H -0.1092 0.1837 0.3520 0.023 Uiso 1 1 calc R
C24 C 0.0977(2) 0.23360(17) 0.26333(11) 0.0174(7) Uani 1 1 d .
H24 H 0.1296 0.2292 0.2414 0.021 Uiso 1 1 calc R
C31 C -0.0445(2) 0.10747(18) 0.37008(11) 0.0174(7) Uani 1 1 d .
C5 C 0.0764(2) 0.07544(18) 0.17249(11) 0.0187(8) Uani 1 1 d .
H5 H 0.0751 0.0935 0.1465 0.022 Uiso 1 1 calc R
C12 C 0.1509(2) -0.11498(18) 0.33550(12) 0.0250(9) Uani 1 1 d .
H12 H 0.1309 -0.0990 0.3591 0.030 Uiso 1 1 calc R
C22 C 0.0073(2) 0.29351(17) 0.29931(12) 0.0196(8) Uani 1 1 d .
H22 H -0.0240 0.3296 0.3013 0.024 Uiso 1 1 calc R
C34 C -0.1942(2) 0.0643(2) 0.38828(13) 0.0272(9) Uani 1 1 d .
H34 H -0.2450 0.0499 0.3949 0.033 Uiso 1 1 calc R
C16 C -0.1843(3) -0.0430(2) 0.30380(13) 0.0325(10) Uani 1 1 d .
H16 H -0.2405 -0.0486 0.3051 0.039 Uiso 1 1 calc R
C8 C 0.1668(3) -0.10760(19) 0.26490(12) 0.0257(9) Uani 1 1 d .
H8 H 0.1580 -0.0864 0.2400 0.031 Uiso 1 1 calc R
C3 C 0.0439(2) -0.00830(18) 0.21467(11) 0.0203(8) Uani 1 1 d .
H3 H 0.0190 -0.0469 0.2178 0.024 Uiso 1 1 calc R
C25 C 0.0885(2) 0.17410(17) 0.40877(11) 0.0182(7) Uani 1 1 d .
C23 C 0.0515(2) 0.28534(17) 0.26675(11) 0.0192(8) Uani 1 1 d .
H23 H 0.0500 0.3159 0.2464 0.023 Uiso 1 1 calc R
C20 C 0.0516(2) 0.19468(16) 0.32525(10) 0.0138(7) Uani 1 1 d .
C50 C 0.2878(2) 0.1011(2) 0.43902(11) 0.0256(9) Uani 1 1 d .
H50 H 0.2563 0.0653 0.4415 0.031 Uiso 1 1 calc R
C32 C -0.0524(2) 0.04877(18) 0.38566(12) 0.0223(8) Uani 1 1 d .
H32 H -0.0061 0.0233 0.3901 0.027 Uiso 1 1 calc R
C35 C -0.1879(2) 0.1218(2) 0.37228(12) 0.0246(9) Uani 1 1 d .
H35 H -0.2346 0.1468 0.3675 0.030 Uiso 1 1 calc R
C18 C -0.0742(2) 0.02098(18) 0.28998(11) 0.0209(8) Uani 1 1 d .
H18 H -0.0545 0.0592 0.2815 0.025 Uiso 1 1 calc R
C14 C -0.0492(3) -0.08200(19) 0.31337(13) 0.0258(9) Uani 1 1 d .
H14 H -0.0130 -0.1145 0.3210 0.031 Uiso 1 1 calc R
C17 C -0.1559(2) 0.0128(2) 0.29115(12) 0.0276(9) Uani 1 1 d .
H17 H -0.1925 0.0450 0.2834 0.033 Uiso 1 1 calc R
C11 C 0.1933(3) -0.16947(19) 0.33731(13) 0.0287(9) Uani 1 1 d .
H11 H 0.2023 -0.1907 0.3622 0.034 Uiso 1 1 calc R
C30 C 0.1448(3) 0.2209(2) 0.40837(12) 0.0267(9) Uani 1 1 d .
H30 H 0.1670 0.2310 0.3840 0.032 Uiso 1 1 calc R
C4 C 0.0403(2) 0.01808(18) 0.17711(11) 0.0213(8) Uani 1 1 d .
H4 H 0.0136 -0.0023 0.1544 0.026 Uiso 1 1 calc R
C40 C 0.4234(2) 0.15260(18) 0.28104(12) 0.0200(8) Uani 1 1 d .
H40 H 0.4794 0.1583 0.2793 0.024 Uiso 1 1 calc R
C33 C -0.1269(2) 0.0270(2) 0.39478(13) 0.0273(9) Uani 1 1 d .
H33 H -0.1316 -0.0131 0.4054 0.033 Uiso 1 1 calc R
C10 C 0.2224(3) -0.19328(19) 0.30347(14) 0.0313(10) Uani 1 1 d .
H10 H 0.2518 -0.2307 0.3051 0.038 Uiso 1 1 calc R
C52 C 0.3591(3) 0.1873(2) 0.46966(14) 0.0414(12) Uani 1 1 d .
H52 H 0.3769 0.2103 0.4930 0.050 Uiso 1 1 calc R
C29 C 0.1688(3) 0.2531(2) 0.44349(14) 0.0382(11) Uani 1 1 d .
H29 H 0.2063 0.2859 0.4431 0.046 Uiso 1 1 calc R
C45 C 0.3786(2) -0.08565(19) 0.32698(14) 0.0297(10) Uani 1 1 d .
H45 H 0.3801 -0.1090 0.3030 0.036 Uiso 1 1 calc R
C44 C 0.3360(2) -0.03155(19) 0.32618(13) 0.0237(8) Uani 1 1 d .
H44 H 0.3081 -0.0179 0.3016 0.028 Uiso 1 1 calc R
C46 C 0.4190(3) -0.1060(2) 0.36251(16) 0.0386(12) Uani 1 1 d .
H46 H 0.4476 -0.1436 0.3632 0.046 Uiso 1 1 calc R
C26 C 0.0591(3) 0.1587(2) 0.44471(12) 0.0308(10) Uani 1 1 d .
H26 H 0.0215 0.1260 0.4453 0.037 Uiso 1 1 calc R
C54 C 0.3531(2) 0.17227(19) 0.39848(12) 0.0246(9) Uani 1 1 d .
H54 H 0.3667 0.1855 0.3729 0.030 Uiso 1 1 calc R
C48 C 0.3743(3) -0.0174(2) 0.39636(14) 0.0367(11) Uani 1 1 d .
H48 H 0.3728 0.0055 0.4205 0.044 Uiso 1 1 calc R
C28 C 0.1376(3) 0.2371(3) 0.47902(14) 0.0471(13) Uani 1 1 d .
H28 H 0.1540 0.2590 0.5031 0.056 Uiso 1 1 calc R
C27 C 0.0833(3) 0.1900(3) 0.47970(14) 0.0425(12) Uani 1 1 d .
H27 H 0.0625 0.1791 0.5042 0.051 Uiso 1 1 calc R
C53 C 0.3785(3) 0.2060(2) 0.43250(13) 0.0354(11) Uani 1 1 d .
H53 H 0.4094 0.2421 0.4302 0.043 Uiso 1 1 calc R
C51 C 0.3135(3) 0.1350(2) 0.47300(13) 0.0346(11) Uani 1 1 d .
H51 H 0.2998 0.1222 0.4987 0.042 Uiso 1 1 calc R
C15 C -0.1320(3) -0.0900(2) 0.31438(14) 0.0333(10) Uani 1 1 d .
H15 H -0.1523 -0.1283 0.3225 0.040 Uiso 1 1 calc R
C47 C 0.4178(4) -0.0719(3) 0.39662(17) 0.0513(15) Uani 1 1 d .
H47 H 0.4470 -0.0854 0.4209 0.062 Uiso 1 1 calc R
C9 C 0.2090(3) -0.1627(2) 0.26709(14) 0.0321(10) Uani 1 1 d .
H9 H 0.2286 -0.1793 0.2436 0.039 Uiso 1 1 calc R
Ni2 Ni 0.39295(3) 0.56535(2) 0.34088(2) 0.01167(10) Uani 1 1 d .
P5 P 0.36089(5) 0.61763(4) 0.28849(3) 0.01107(17) Uani 1 1 d .
P8 P 0.26729(5) 0.57701(4) 0.35525(3) 0.01344(18) Uani 1 1 d .
P6 P 0.48559(5) 0.63767(4) 0.36030(3) 0.01268(18) Uani 1 1 d .
Cl3 Cl 0.41425(5) 0.51024(4) 0.39682(3) 0.01904(18) Uani 1 1 d .
P7 P 0.43572(5) 0.49240(4) 0.30029(3) 0.01395(18) Uani 1 1 d .
Cl14 Cl 0.43356(8) 0.67392(6) 0.58199(4) 0.0422(3) Uani 1 1 d .
Cl16 Cl 0.46973(8) 0.76043(7) 0.64639(5) 0.0572(4) Uani 1 1 d .
Cl13 Cl 0.07423(10) 0.70672(8) 0.56830(5) 0.0676(5) Uani 1 1 d .
Cl11 Cl 0.09526(12) 0.60614(8) 0.62479(6) 0.0745(5) Uani 1 1 d .
Cl12 Cl 0.21697(10) 0.63264(9) 0.57261(4) 0.0649(5) Uani 1 1 d .
Cl15 Cl 0.36727(13) 0.79663(9) 0.57611(5) 0.0846(7) Uani 1 1 d .
C57 C 0.5212(2) 0.75172(16) 0.32432(11) 0.0155(7) Uani 1 1 d .
H57 H 0.5584 0.7592 0.3473 0.019 Uiso 1 1 calc R
C91 C 0.2539(2) 0.63732(16) 0.28302(10) 0.0134(7) Uani 1 1 d .
C85 C 0.3851(2) 0.41815(17) 0.30089(11) 0.0191(8) Uani 1 1 d .
C74 C 0.4195(2) 0.52035(16) 0.24850(10) 0.0148(7) Uani 1 1 d .
C95 C 0.1330(2) 0.67773(17) 0.24838(11) 0.0194(8) Uani 1 1 d .
H95 H 0.1061 0.6996 0.2263 0.023 Uiso 1 1 calc R
C92 C 0.2106(2) 0.61549(16) 0.31364(11) 0.0145(7) Uani 1 1 d .
C61 C 0.5905(2) 0.61299(17) 0.36965(10) 0.0164(7) Uani 1 1 d .
C79 C 0.5429(2) 0.47516(17) 0.30354(11) 0.0173(7) Uani 1 1 d .
C75 C 0.4476(2) 0.49054(18) 0.21606(11) 0.0198(8) Uani 1 1 d .
H75 H 0.4753 0.4527 0.2201 0.024 Uiso 1 1 calc R
C60 C 0.4072(2) 0.73312(17) 0.25869(11) 0.0182(7) Uani 1 1 d .
H60 H 0.3673 0.7274 0.2366 0.022 Uiso 1 1 calc R
C55 C 0.4192(2) 0.68829(16) 0.28868(10) 0.0131(7) Uani 1 1 d .
C66 C 0.6565(2) 0.64783(18) 0.36093(11) 0.0190(8) Uani 1 1 d .
H66 H 0.6481 0.6868 0.3485 0.023 Uiso 1 1 calc R
C73 C 0.38135(19) 0.57712(16) 0.24273(10) 0.0122(7) Uani 1 1 d .
C97 C 0.2506(2) 0.62261(17) 0.39960(11) 0.0175(7) Uani 1 1 d .
C93 C 0.1272(2) 0.62407(18) 0.31050(11) 0.0193(8) Uani 1 1 d .
H93 H 0.0967 0.6081 0.3307 0.023 Uiso 1 1 calc R
C56 C 0.4774(2) 0.69701(16) 0.32148(10) 0.0132(7) Uani 1 1 d .
C78 C 0.3677(2) 0.60185(18) 0.20396(11) 0.0172(7) Uani 1 1 d .
H78 H 0.3405 0.6399 0.1998 0.021 Uiso 1 1 calc R
C58 C 0.5107(2) 0.79535(17) 0.29389(12) 0.0197(8) Uani 1 1 d .
H58 H 0.5424 0.8316 0.2954 0.024 Uiso 1 1 calc R
C96 C 0.2154(2) 0.66868(17) 0.25007(11) 0.0180(7) Uani 1 1 d .
H96 H 0.2451 0.6835 0.2292 0.022 Uiso 1 1 calc R
C63 C 0.6823(2) 0.5342(2) 0.39710(13) 0.0277(9) Uani 1 1 d .
H63 H 0.6910 0.4954 0.4098 0.033 Uiso 1 1 calc R
C102 C 0.2023(2) 0.67458(19) 0.39660(12) 0.0229(8) Uani 1 1 d .
H102 H 0.1778 0.6872 0.3710 0.027 Uiso 1 1 calc R
C77 C 0.3941(2) 0.57074(18) 0.17179(11) 0.0183(7) Uani 1 1 d .
H77 H 0.3839 0.5870 0.1453 0.022 Uiso 1 1 calc R
C72 C 0.5109(3) 0.6691(2) 0.44220(12) 0.0276(9) Uani 1 1 d .
H72 H 0.5501 0.6374 0.4444 0.033 Uiso 1 1 calc R
C67 C 0.4688(2) 0.68218(16) 0.40492(11) 0.0164(7) Uani 1 1 d .
C59 C 0.4535(2) 0.78553(17) 0.26127(11) 0.0192(8) Uani 1 1 d .
H59 H 0.4463 0.8153 0.2405 0.023 Uiso 1 1 calc R
C62 C 0.6045(2) 0.55565(18) 0.38746(12) 0.0218(8) Uani 1 1 d .
H62 H 0.5600 0.5309 0.3931 0.026 Uiso 1 1 calc R
C94 C 0.0888(2) 0.65540(18) 0.27836(11) 0.0195(8) Uani 1 1 d .
H94 H 0.0322 0.6618 0.2767 0.023 Uiso 1 1 calc R
C65 C 0.7347(2) 0.6261(2) 0.37019(12) 0.0257(9) Uani 1 1 d .
H65 H 0.7793 0.6503 0.3641 0.031 Uiso 1 1 calc R
C80 C 0.5760(3) 0.42016(19) 0.31854(13) 0.0262(9) Uani 1 1 d .
H80 H 0.5418 0.3889 0.3271 0.031 Uiso 1 1 calc R
C103 C 0.2114(2) 0.50604(18) 0.35871(12) 0.0205(8) Uani 1 1 d .
C68 C 0.4121(2) 0.72832(19) 0.40255(12) 0.0252(9) Uani 1 1 d .
H68 H 0.3821 0.7369 0.3774 0.030 Uiso 1 1 calc R
C90 C 0.3447(2) 0.39251(18) 0.26700(12) 0.0238(8) Uani 1 1 d .
H90 H 0.3441 0.4129 0.2418 0.029 Uiso 1 1 calc R
C100 C 0.2248(3) 0.6903(2) 0.46789(13) 0.0347(11) Uani 1 1 d .
H100 H 0.2152 0.7128 0.4913 0.042 Uiso 1 1 calc R
C88 C 0.3046(3) 0.30715(19) 0.30581(14) 0.0325(10) Uani 1 1 d .
H88 H 0.2768 0.2694 0.3076 0.039 Uiso 1 1 calc R
C87 C 0.3455(3) 0.33265(19) 0.33983(14) 0.0319(10) Uani 1 1 d .
H87 H 0.3464 0.3121 0.3650 0.038 Uiso 1 1 calc R
C83 C 0.6764(2) 0.5116(2) 0.29390(13) 0.0296(9) Uani 1 1 d .
H83 H 0.7107 0.5427 0.2854 0.035 Uiso 1 1 calc R
C76 C 0.4358(2) 0.51528(18) 0.17788(11) 0.0197(8) Uani 1 1 d .
H76 H 0.4558 0.4948 0.1558 0.024 Uiso 1 1 calc R
C81 C 0.6586(3) 0.4111(2) 0.32102(15) 0.0367(11) Uani 1 1 d .
H81 H 0.6811 0.3734 0.3311 0.044 Uiso 1 1 calc R
C64 C 0.7479(2) 0.5698(2) 0.38811(13) 0.0284(9) Uani 1 1 d .
H64 H 0.8013 0.5552 0.3944 0.034 Uiso 1 1 calc R
C98 C 0.2867(3) 0.6052(2) 0.43720(12) 0.0273(9) Uani 1 1 d .
H98 H 0.3200 0.5698 0.4397 0.033 Uiso 1 1 calc R
C70 C 0.4406(3) 0.7489(2) 0.47305(14) 0.0397(12) Uani 1 1 d .
H70 H 0.4313 0.7721 0.4963 0.048 Uiso 1 1 calc R
C111 C 0.1429(3) 0.6641(2) 0.59959(14) 0.0341(10) Uani 1 1 d .
H111 H 0.1699 0.6923 0.6203 0.041 Uiso 1 1 calc R
C84 C 0.5941(2) 0.52064(19) 0.29151(12) 0.0224(8) Uani 1 1 d .
H84 H 0.5720 0.5584 0.2815 0.027 Uiso 1 1 calc R
C101 C 0.1896(3) 0.7084(2) 0.43074(13) 0.0300(9) Uani 1 1 d .
H101 H 0.1565 0.7439 0.4284 0.036 Uiso 1 1 calc R
C71 C 0.4958(3) 0.7023(2) 0.47598(13) 0.0360(11) Uani 1 1 d .
H71 H 0.5239 0.6927 0.5014 0.043 Uiso 1 1 calc R
C108 C 0.1958(2) 0.4720(2) 0.32367(14) 0.0277(9) Uani 1 1 d .
H108 H 0.2134 0.4867 0.2992 0.033 Uiso 1 1 calc R
C69 C 0.3981(3) 0.7622(2) 0.43613(14) 0.0364(11) Uani 1 1 d .
H69 H 0.3596 0.7945 0.4340 0.044 Uiso 1 1 calc R
C86 C 0.3849(3) 0.38765(19) 0.33748(13) 0.0279(9) Uani 1 1 d .
H86 H 0.4122 0.4050 0.3611 0.033 Uiso 1 1 calc R
C89 C 0.3043(3) 0.33655(19) 0.26937(13) 0.0297(9) Uani 1 1 d .
H89 H 0.2767 0.3190 0.2458 0.036 Uiso 1 1 calc R
C82 C 0.7083(3) 0.4566(2) 0.30892(14) 0.0378(11) Uani 1 1 d .
H82 H 0.7650 0.4502 0.3109 0.045 Uiso 1 1 calc R
C105 C 0.1420(4) 0.4295(3) 0.39360(19) 0.075(2) Uani 1 1 d .
H105 H 0.1226 0.4149 0.4177 0.089 Uiso 1 1 calc R
C107 C 0.1550(3) 0.4172(2) 0.32387(16) 0.0365(11) Uani 1 1 d .
H107 H 0.1450 0.3941 0.2997 0.044 Uiso 1 1 calc R
C104 C 0.1839(4) 0.4851(3) 0.39391(15) 0.0520(16) Uani 1 1 d .
H104 H 0.1932 0.5081 0.4181 0.062 Uiso 1 1 calc R
C106 C 0.1289(3) 0.3960(2) 0.35902(18) 0.0499(15) Uani 1 1 d .
H106 H 0.1016 0.3578 0.3593 0.060 Uiso 1 1 calc R
C99 C 0.2744(3) 0.6393(2) 0.47120(13) 0.0333(10) Uani 1 1 d .
H99 H 0.3000 0.6275 0.4968 0.040 Uiso 1 1 calc R
C112 C 0.3954(3) 0.7361(2) 0.60811(13) 0.0345(10) Uani 1 1 d .
H112 H 0.3470 0.7220 0.6210 0.041 Uiso 1 1 calc R
Cl2 Cl 0.21322(6) 0.26071(4) 0.17609(3) 0.0229(2) Uani 1 1 d .
Cl4 Cl 0.25518(6) 0.73947(4) 0.67207(3) 0.0247(2) Uani 1 1 d .
Cl7 Cl -0.00250(7) 0.33442(6) 0.08779(4) 0.0403(3) Uani 1 1 d .
Cl5 Cl -0.01161(7) 0.24565(6) 0.15134(4) 0.0381(3) Uani 1 1 d .
Cl6 Cl 0.06135(10) 0.21253(7) 0.07949(4) 0.0559(4) Uani 1 1 d .
C109 C 0.0458(3) 0.2717(2) 0.11302(13) 0.0294(9) Uani 1 1 d .
H109 H 0.0996 0.2856 0.1258 0.035 Uiso 1 1 calc R
Cl9 Cl 0.21104(7) 0.36183(7) 0.07294(4) 0.0465(3) Uani 1 1 d .
Cl8 Cl 0.36349(10) 0.29810(8) 0.07754(4) 0.0641(5) Uani 1 1 d .
Cl10 Cl 0.34286(10) 0.39933(8) 0.12992(5) 0.0662(4) Uani 1 1 d .
C110 C 0.2952(3) 0.3366(2) 0.10435(13) 0.0283(9) Uani 1 1 d .
H110 H 0.2762 0.3079 0.1248 0.034 Uiso 1 1 calc R

loop_
_atom_site_aniso_label
_atom_site_aniso_U_11
_atom_site_aniso_U_22
_atom_site_aniso_U_33
_atom_site_aniso_U_23
_atom_site_aniso_U_13
_atom_site_aniso_U_12
Ni1 0.0109(2) 0.0107(2) 0.0135(2) 0.00175(17) 0.00145(16) -0.00049(17)
P1 0.0106(4) 0.0092(4) 0.0132(4) 0.0008(3) 0.0013(3) -0.0003(3)
P3 0.0115(4) 0.0131(4) 0.0147(4) 0.0013(3) 0.0022(3) 0.0010(3)
P4 0.0111(4) 0.0133(4) 0.0140(4) 0.0008(3) 0.0012(3) 0.0005(3)
Cl1 0.0198(4) 0.0202(4) 0.0193(4) 0.0078(4) 0.0021(3) -0.0006(4)
P2 0.0161(4) 0.0099(4) 0.0170(4) 0.0004(3) 0.0022(3) -0.0022(3)
C21 0.0160(17) 0.0144(18) 0.0186(18) -0.0006(14) 0.0001(13) -0.0011(14)
C6 0.0158(17) 0.0186(19) 0.0184(18) 0.0005(15) 0.0037(14) -0.0004(14)
C1 0.0098(16) 0.0132(17) 0.0182(17) -0.0007(14) 0.0008(13) -0.0004(13)
C38 0.0115(16) 0.0115(16) 0.0156(16) -0.0024(13) 0.0018(13) -0.0030(13)
C7 0.0180(18) 0.0115(17) 0.0258(19) -0.0023(15) 0.0047(14) -0.0024(14)
C41 0.0202(19) 0.0205(19) 0.0199(18) 0.0008(15) 0.0082(14) -0.0075(15)
C19 0.0092(15) 0.0144(17) 0.0144(16) -0.0011(13) -0.0012(12) -0.0029(13)
C37 0.0107(16) 0.0104(16) 0.0202(17) -0.0012(14) 0.0029(13) -0.0021(13)
C49 0.0131(17) 0.0211(19) 0.0158(17) -0.0012(15) 0.0009(13) -0.0019(14)
C2 0.0161(17) 0.0136(17) 0.0190(18) 0.0003(14) 0.0031(14) 0.0002(14)
C13 0.0176(18) 0.0164(18) 0.0164(17) -0.0010(14) 0.0004(13) -0.0052(14)
C39 0.0133(17) 0.0194(19) 0.0198(18) -0.0034(15) 0.0001(13) 0.0024(14)
C42 0.0168(18) 0.0174(19) 0.0197(18) 0.0021(15) 0.0026(14) -0.0024(14)
C43 0.0132(17) 0.0147(18) 0.028(2) 0.0025(15) 0.0045(14) 0.0031(14)
C36 0.0164(18) 0.0200(19) 0.0216(19) 0.0011(15) 0.0026(14) 0.0009(15)
C24 0.0184(18) 0.0149(18) 0.0192(18) 0.0015(14) 0.0033(14) -0.0008(14)
C31 0.0140(17) 0.0217(19) 0.0171(17) -0.0010(15) 0.0037(13) -0.0009(14)
C5 0.0174(18) 0.022(2) 0.0173(18) -0.0003(15) 0.0026(14) 0.0007(15)
C12 0.030(2) 0.018(2) 0.028(2) -0.0007(16) 0.0075(17) 0.0009(17)
C22 0.0179(18) 0.0117(18) 0.028(2) -0.0025(15) -0.0021(15) 0.0015(14)
C34 0.0145(18) 0.036(2) 0.032(2) 0.0059(19) 0.0046(16) -0.0043(17)
C16 0.018(2) 0.044(3) 0.036(2) -0.001(2) 0.0002(17) -0.0115(19)
C8 0.032(2) 0.021(2) 0.024(2) -0.0020(16) 0.0046(17) -0.0006(17)
C3 0.0236(19) 0.0150(18) 0.0222(19) -0.0023(15) 0.0015(15) -0.0049(15)
C25 0.0168(18) 0.0181(19) 0.0194(18) 0.0021(15) 0.0001(14) 0.0039(15)
C23 0.0221(19) 0.0133(18) 0.0216(19) 0.0041(15) -0.0011(15) -0.0018(15)
C20 0.0130(16) 0.0137(17) 0.0139(16) -0.0007(13) -0.0020(13) -0.0039(13)
C50 0.028(2) 0.031(2) 0.0180(19) -0.0022(17) 0.0019(15) -0.0066(18)
C32 0.0176(18) 0.021(2) 0.029(2) 0.0049(16) 0.0032(15) 0.0000(15)
C35 0.0131(18) 0.030(2) 0.031(2) 0.0042(18) 0.0043(15) 0.0063(16)
C18 0.0192(19) 0.0197(19) 0.0236(19) 0.0024(16) 0.0006(15) -0.0037(15)
C14 0.029(2) 0.017(2) 0.032(2) -0.0013(17) 0.0064(17) -0.0056(16)
C17 0.0187(19) 0.035(2) 0.028(2) 0.0023(18) -0.0041(16) -0.0021(17)
C11 0.035(2) 0.017(2) 0.034(2) 0.0030(17) 0.0031(18) 0.0029(17)
C30 0.029(2) 0.028(2) 0.023(2) -0.0017(17) 0.0018(16) -0.0045(18)
C4 0.0225(19) 0.023(2) 0.0172(18) -0.0050(15) -0.0029(14) -0.0042(16)
C40 0.0124(17) 0.022(2) 0.027(2) -0.0039(16) 0.0072(14) -0.0019(15)
C33 0.020(2) 0.030(2) 0.032(2) 0.0101(18) 0.0029(16) -0.0039(17)
C10 0.034(2) 0.015(2) 0.044(3) -0.0074(19) 0.0005(19) 0.0058(17)
C52 0.050(3) 0.052(3) 0.022(2) -0.013(2) 0.004(2) -0.023(2)
C29 0.053(3) 0.032(3) 0.029(2) -0.006(2) -0.004(2) -0.009(2)
C45 0.026(2) 0.020(2) 0.046(3) -0.0066(19) 0.0126(19) -0.0029(17)
C44 0.0173(19) 0.022(2) 0.032(2) -0.0028(17) 0.0011(16) 0.0004(16)
C46 0.032(2) 0.018(2) 0.067(3) 0.010(2) 0.013(2) 0.0113(19)
C26 0.033(2) 0.042(3) 0.0179(19) 0.0026(18) 0.0030(17) -0.007(2)
C54 0.029(2) 0.028(2) 0.0174(18) -0.0022(16) 0.0041(15) -0.0085(17)
C48 0.047(3) 0.032(3) 0.030(2) 0.0041(19) -0.003(2) 0.024(2)
C28 0.068(4) 0.050(3) 0.022(2) -0.021(2) -0.004(2) -0.008(3)
C27 0.054(3) 0.052(3) 0.023(2) -0.004(2) 0.011(2) -0.003(3)
C53 0.043(3) 0.034(3) 0.030(2) -0.009(2) 0.0055(19) -0.022(2)
C51 0.037(2) 0.049(3) 0.018(2) -0.004(2) 0.0037(17) -0.016(2)
C15 0.031(2) 0.026(2) 0.043(3) 0.000(2) 0.0050(19) -0.0174(19)
C47 0.064(4) 0.043(3) 0.045(3) 0.009(3) -0.005(3) 0.034(3)
C9 0.036(2) 0.026(2) 0.035(2) -0.0125(19) 0.0090(19) 0.0094(19)
Ni2 0.0113(2) 0.0108(2) 0.0126(2) 0.00094(17) -0.00026(16) 0.00019(17)
P5 0.0104(4) 0.0095(4) 0.0131(4) 0.0002(3) 0.0003(3) 0.0006(3)
P8 0.0118(4) 0.0140(4) 0.0145(4) 0.0013(3) 0.0009(3) -0.0010(3)
P6 0.0119(4) 0.0121(4) 0.0137(4) 0.0002(3) -0.0004(3) -0.0009(3)
Cl3 0.0193(4) 0.0201(4) 0.0174(4) 0.0062(3) 0.0001(3) 0.0015(3)
P7 0.0158(4) 0.0095(4) 0.0163(4) -0.0002(3) 0.0004(3) 0.0016(3)
Cl14 0.0480(7) 0.0416(7) 0.0385(6) -0.0089(5) 0.0130(5) -0.0018(6)
Cl16 0.0365(7) 0.0676(10) 0.0693(9) -0.0310(8) 0.0139(6) -0.0181(6)
Cl13 0.0707(10) 0.0803(12) 0.0485(8) -0.0116(8) -0.0107(7) 0.0412(9)
Cl11 0.0851(12) 0.0651(11) 0.0788(11) 0.0007(9) 0.0358(9) -0.0295(9)
Cl12 0.0607(9) 0.0892(12) 0.0486(8) 0.0097(8) 0.0243(7) 0.0347(9)
Cl15 0.1207(16) 0.0875(13) 0.0526(9) 0.0283(9) 0.0424(10) 0.0613(12)
C57 0.0132(16) 0.0151(18) 0.0180(17) -0.0011(14) 0.0018(13) 0.0003(14)
C91 0.0112(16) 0.0113(16) 0.0175(17) -0.0017(13) 0.0003(13) -0.0002(13)
C85 0.0224(19) 0.0106(17) 0.0240(19) -0.0019(15) 0.0005(15) -0.0015(14)
C74 0.0144(17) 0.0139(17) 0.0155(17) 0.0003(14) -0.0016(13) -0.0011(14)
C95 0.0176(18) 0.0182(19) 0.0212(18) 0.0022(15) -0.0048(14) 0.0047(15)
C92 0.0136(17) 0.0114(17) 0.0182(17) -0.0013(14) -0.0002(13) 0.0003(13)
C61 0.0132(17) 0.0197(19) 0.0157(17) -0.0015(14) -0.0009(13) 0.0004(14)
C79 0.0150(17) 0.0153(18) 0.0212(18) -0.0031(15) 0.0005(14) 0.0044(14)
C75 0.0224(19) 0.0157(18) 0.0215(19) -0.0030(15) 0.0034(15) 0.0032(15)
C60 0.0190(18) 0.0165(18) 0.0189(18) 0.0008(15) 0.0013(14) 0.0028(15)
C55 0.0106(16) 0.0123(17) 0.0166(17) -0.0006(13) 0.0028(13) 0.0014(13)
C66 0.0135(17) 0.0194(19) 0.0240(19) 0.0006(15) 0.0011(14) 0.0003(14)
C73 0.0108(16) 0.0097(16) 0.0158(16) -0.0019(13) -0.0005(12) 0.0008(13)
C97 0.0160(17) 0.0199(19) 0.0171(17) -0.0008(15) 0.0048(13) -0.0010(14)
C93 0.0151(17) 0.023(2) 0.0205(18) -0.0020(15) 0.0041(14) -0.0010(15)
C56 0.0133(16) 0.0095(16) 0.0172(17) 0.0002(13) 0.0042(13) 0.0022(13)
C78 0.0147(17) 0.0198(19) 0.0164(17) 0.0007(15) -0.0024(13) 0.0008(14)
C58 0.0191(18) 0.0110(17) 0.030(2) -0.0016(15) 0.0059(15) -0.0033(14)
C96 0.0169(18) 0.0183(19) 0.0187(18) 0.0001(15) 0.0016(14) 0.0038(15)
C63 0.023(2) 0.026(2) 0.033(2) 0.0117(18) -0.0015(17) 0.0029(17)
C102 0.024(2) 0.025(2) 0.0198(19) -0.0012(16) -0.0002(15) 0.0017(16)
C77 0.0174(18) 0.023(2) 0.0141(17) -0.0006(15) -0.0006(13) -0.0032(15)
C72 0.027(2) 0.035(2) 0.0197(19) -0.0003(18) 0.0003(16) -0.0027(18)
C67 0.0180(18) 0.0133(17) 0.0187(18) -0.0039(14) 0.0059(14) -0.0073(14)
C59 0.0232(19) 0.0126(18) 0.0224(19) 0.0049(15) 0.0049(15) 0.0030(15)
C62 0.0182(18) 0.022(2) 0.025(2) 0.0039(16) 0.0008(15) -0.0023(15)
C94 0.0105(16) 0.025(2) 0.0224(19) -0.0049(16) -0.0022(14) 0.0028(15)
C65 0.0148(18) 0.032(2) 0.030(2) 0.0019(18) 0.0010(15) -0.0050(16)
C80 0.030(2) 0.0154(19) 0.032(2) 0.0014(17) -0.0035(17) 0.0070(16)
C103 0.0154(18) 0.0173(19) 0.028(2) 0.0056(16) -0.0019(15) -0.0027(15)
C68 0.026(2) 0.025(2) 0.026(2) -0.0028(17) 0.0061(16) -0.0005(17)
C90 0.028(2) 0.019(2) 0.024(2) -0.0015(16) -0.0003(16) -0.0008(16)
C100 0.042(3) 0.039(3) 0.024(2) -0.0085(19) 0.0082(19) 0.011(2)
C88 0.041(3) 0.015(2) 0.042(3) -0.0080(18) 0.007(2) -0.0093(18)
C87 0.046(3) 0.013(2) 0.037(2) 0.0040(18) 0.005(2) -0.0075(18)
C83 0.020(2) 0.041(3) 0.029(2) -0.0007(19) 0.0079(16) 0.0033(18)
C76 0.0166(18) 0.023(2) 0.0205(18) -0.0050(16) 0.0045(14) 0.0006(15)
C81 0.035(3) 0.027(2) 0.047(3) -0.004(2) -0.004(2) 0.017(2)
C64 0.0147(18) 0.033(2) 0.037(2) 0.0077(19) 0.0011(16) 0.0044(17)
C98 0.034(2) 0.031(2) 0.0168(19) -0.0022(17) 0.0016(16) 0.0078(18)
C70 0.058(3) 0.037(3) 0.028(2) -0.018(2) 0.020(2) -0.018(2)
C111 0.030(2) 0.037(3) 0.036(2) -0.003(2) 0.0085(19) -0.001(2)
C84 0.0215(19) 0.023(2) 0.0233(19) 0.0049(16) 0.0032(15) 0.0034(16)
C101 0.030(2) 0.031(2) 0.029(2) -0.0069(19) 0.0045(17) 0.0086(19)
C71 0.041(3) 0.047(3) 0.020(2) -0.006(2) 0.0008(18) -0.013(2)
C108 0.021(2) 0.024(2) 0.038(2) -0.0068(18) 0.0024(17) -0.0022(17)
C69 0.048(3) 0.027(2) 0.038(3) -0.008(2) 0.019(2) -0.001(2)
C86 0.039(2) 0.0151(19) 0.028(2) 0.0008(17) -0.0038(18) -0.0050(17)
C89 0.035(2) 0.019(2) 0.034(2) -0.0096(18) -0.0007(18) -0.0051(18)
C82 0.022(2) 0.052(3) 0.040(3) -0.006(2) 0.0054(19) 0.016(2)
C105 0.093(5) 0.077(5) 0.050(3) 0.034(3) -0.014(3) -0.064(4)
C107 0.027(2) 0.021(2) 0.060(3) -0.009(2) -0.005(2) -0.0037(18)
C104 0.068(4) 0.058(4) 0.028(2) 0.011(2) -0.007(2) -0.045(3)
C106 0.050(3) 0.026(3) 0.068(4) 0.017(3) -0.022(3) -0.020(2)
C99 0.040(3) 0.041(3) 0.019(2) -0.0027(19) 0.0023(18) 0.012(2)
C112 0.033(2) 0.042(3) 0.029(2) -0.001(2) 0.0099(18) -0.004(2)
Cl2 0.0315(5) 0.0178(4) 0.0194(4) 0.0027(4) 0.0020(4) 0.0057(4)
Cl4 0.0343(5) 0.0198(5) 0.0205(4) -0.0017(4) 0.0046(4) 0.0056(4)
Cl7 0.0356(6) 0.0498(7) 0.0352(6) 0.0107(5) 0.0020(5) 0.0042(5)
Cl5 0.0284(5) 0.0488(7) 0.0384(6) 0.0088(5) 0.0090(4) -0.0065(5)
Cl6 0.0686(9) 0.0596(9) 0.0401(7) -0.0138(6) 0.0086(6) 0.0092(7)
C109 0.023(2) 0.041(3) 0.025(2) 0.0053(19) 0.0037(16) -0.0036(19)
Cl9 0.0295(6) 0.0677(9) 0.0420(7) 0.0061(6) 0.0014(5) 0.0061(6)
Cl8 0.0839(11) 0.0836(11) 0.0263(6) 0.0087(7) 0.0132(6) 0.0571(9)
Cl10 0.0553(9) 0.0617(10) 0.0808(11) -0.0236(8) 0.0025(8) -0.0228(8)
C110 0.028(2) 0.030(2) 0.027(2) 0.0013(18) 0.0040(17) 0.0008(18)

loop_
_atom_type_symbol
_atom_type_description
_atom_type_scat_dispersion_real
_atom_type_scat_dispersion_imag
_atom_type_scat_source
C C 0.0033 0.0016 'International Tables Vol C Tables 4.2.6.8 and 6.1.1.4'
H H 0.0000 0.0000 'International Tables Vol C Tables 4.2.6.8 and 6.1.1.4'
Cl Cl 0.1484 0.1585 'International Tables Vol C Tables 4.2.6.8 and 6.1.1.4'
Ni Ni 0.3393 1.1124 'International Tables Vol C Tables 4.2.6.8 and 6.1.1.4'
P P 0.1023 0.0942 'International Tables Vol C Tables 4.2.6.8 and 6.1.1.4'

loop_
_geom_angle_atom_site_label_1
_geom_angle_atom_site_label_2
_geom_angle_atom_site_label_3
_geom_angle
P1 Ni1 P3 88.24(4)
P1 Ni1 P4 87.11(4)
P1 Ni1 Cl1 174.49(4)
P1 Ni1 P2 86.96(4)
P4 Ni1 P3 119.59(4)
P4 Ni1 Cl1 87.39(4)
P4 Ni1 P2 124.59(4)
Cl1 Ni1 P3 94.70(4)
Cl1 Ni1 P2 95.98(4)
P2 Ni1 P3 115.22(4)
C1 P1 Ni1 112.61(12)
C1 P1 C19 105.77(15)
C19 P1 Ni1 111.13(11)
C37 P1 Ni1 112.04(12)
C37 P1 C1 106.20(16)
C37 P1 C19 108.76(16)
C31 P3 Ni1 117.42(13)
C31 P3 C20 109.30(16)
C25 P3 Ni1 117.50(12)
C25 P3 C31 102.81(17)
C25 P3 C20 101.51(16)
C20 P3 Ni1 107.05(12)
C38 P4 Ni1 108.70(11)
C38 P4 C49 104.41(16)
C38 P4 C43 102.54(16)
C49 P4 Ni1 117.54(12)
C43 P4 Ni1 115.64(12)
C43 P4 C49 106.42(17)
C7 P2 Ni1 116.46(13)
C2 P2 Ni1 107.90(12)
C2 P2 C7 107.00(17)
C13 P2 Ni1 117.89(12)
C13 P2 C7 106.14(17)
C13 P2 C2 99.71(16)
C22 C21 H21 119.9
C22 C21 C20 120.2(3)
C20 C21 H21 119.9
C1 C6 H6 120.1
C5 C6 H6 120.1
C5 C6 C1 119.8(3)
C6 C1 P1 124.3(3)
C2 C1 P1 115.3(3)
C2 C1 C6 120.3(3)
C37 C38 P4 116.5(2)
C39 C38 P4 123.3(3)
C39 C38 C37 120.2(3)
C12 C7 P2 118.2(3)
C12 C7 C8 119.3(4)
C8 C7 P2 122.3(3)
C42 C41 H41 119.5
C42 C41 C40 121.0(3)
C40 C41 H41 119.5
C24 C19 P1 122.9(3)
C20 C19 P1 116.7(3)
C20 C19 C24 120.4(3)
C38 C37 P1 115.1(3)
C38 C37 C42 119.8(3)
C42 C37 P1 125.0(3)
C50 C49 P4 119.9(3)
C50 C49 C54 118.7(3)
C54 C49 P4 121.4(3)
C1 C2 P2 117.2(3)
C1 C2 C3 119.3(3)
C3 C2 P2 123.2(3)
C18 C13 P2 116.9(3)
C14 C13 P2 123.9(3)
C14 C13 C18 119.1(3)
C38 C39 H39 120.3
C40 C39 C38 119.5(3)
C40 C39 H39 120.3
C41 C42 C37 119.2(3)
C41 C42 H42 120.4
C37 C42 H42 120.4
C44 C43 P4 117.6(3)
C48 C43 P4 123.7(3)
C48 C43 C44 118.7(4)
C31 C36 H36 119.9
C31 C36 C35 120.2(4)
C35 C36 H36 119.9
C19 C24 H24 120.4
C23 C24 C19 119.2(3)
C23 C24 H24 120.4
C36 C31 P3 124.3(3)
C36 C31 C32 118.7(3)
C32 C31 P3 116.9(3)
C6 C5 H5 119.9
C6 C5 C4 120.1(3)
C4 C5 H5 119.9
C7 C12 H12 119.9
C11 C12 C7 120.1(4)
C11 C12 H12 119.9
C21 C22 H22 120.0
C23 C22 C21 119.9(3)
C23 C22 H22 120.0
C35 C34 H34 119.8
C35 C34 C33 120.5(4)
C33 C34 H34 119.8
C17 C16 H16 119.7
C15 C16 H16 119.7
C15 C16 C17 120.6(4)
C7 C8 H8 120.0
C9 C8 C7 120.0(4)
C9 C8 H8 120.0
C2 C3 H3 119.6
C4 C3 C2 120.8(4)
C4 C3 H3 119.6
C30 C25 P3 119.5(3)
C26 C25 P3 121.3(3)
C26 C25 C30 119.1(4)
C24 C23 C22 121.1(3)
C24 C23 H23 119.5
C22 C23 H23 119.5
C21 C20 P3 124.0(3)
C19 C20 P3 116.8(3)
C19 C20 C21 119.1(3)
C49 C50 H50 119.8
C51 C50 C49 120.4(4)
C51 C50 H50 119.8
C31 C32 H32 119.5
C33 C32 C31 120.9(4)
C33 C32 H32 119.5
C36 C35 H35 119.9
C34 C35 C36 120.2(4)
C34 C35 H35 119.9
C13 C18 H18 119.6
C17 C18 C13 120.9(4)
C17 C18 H18 119.6
C13 C14 H14 120.2
C13 C14 C15 119.6(4)
C15 C14 H14 120.2
C16 C17 H17 120.3
C18 C17 C16 119.4(4)
C18 C17 H17 120.3
C12 C11 H11 119.6
C10 C11 C12 120.7(4)
C10 C11 H11 119.6
C25 C30 H30 119.9
C25 C30 C29 120.2(4)
C29 C30 H30 119.9
C5 C4 H4 120.2
C3 C4 C5 119.6(3)
C3 C4 H4 120.2
C41 C40 H40 119.9
C39 C40 C41 120.3(3)
C39 C40 H40 119.9
C34 C33 C32 119.4(4)
C34 C33 H33 120.3
C32 C33 H33 120.3
C11 C10 H10 120.1
C11 C10 C9 119.9(4)
C9 C10 H10 120.1
C53 C52 H52 120.1
C53 C52 C51 119.9(4)
C51 C52 H52 120.1
C30 C29 H29 120.3
C28 C29 C30 119.5(5)
C28 C29 H29 120.3
C44 C45 H45 120.0
C46 C45 H45 120.0
C46 C45 C44 120.0(4)
C43 C44 H44 119.6
C45 C44 C43 120.9(4)
C45 C44 H44 119.6
C45 C46 H46 120.1
C47 C46 C45 119.8(4)
C47 C46 H46 120.1
C25 C26 H26 119.6
C27 C26 C25 120.9(4)
C27 C26 H26 119.6
C49 C54 H54 119.7
C53 C54 C49 120.7(4)
C53 C54 H54 119.7
C43 C48 H48 120.1
C43 C48 C47 119.8(4)
C47 C48 H48 120.1
C29 C28 H28 119.7
C27 C28 C29 120.5(4)
C27 C28 H28 119.7
C26 C27 H27 120.1
C28 C27 C26 119.8(4)
C28 C27 H27 120.1
C52 C53 C54 120.2(4)
C52 C53 H53 119.9
C54 C53 H53 119.9
C50 C51 H51 119.9
C52 C51 C50 120.2(4)
C52 C51 H51 119.9
C16 C15 C14 120.3(4)
C16 C15 H15 119.8
C14 C15 H15 119.8
C46 C47 C48 120.8(5)
C46 C47 H47 119.6
C48 C47 H47 119.6
C8 C9 H9 120.0
C10 C9 C8 120.0(4)
C10 C9 H9 120.0
P5 Ni2 P8 87.13(4)
P5 Ni2 P6 88.18(4)
P5 Ni2 Cl3 174.53(4)
P5 Ni2 P7 87.39(4)
P8 Ni2 P6 119.53(4)
P8 Ni2 Cl3 87.48(4)
P8 Ni2 P7 125.14(4)
Cl3 Ni2 P6 95.21(4)
Cl3 Ni2 P7 95.04(4)
P7 Ni2 P6 114.79(4)
C91 P5 Ni2 112.00(12)
C55 P5 Ni2 111.36(12)
C55 P5 C91 108.40(16)
C55 P5 C73 105.63(16)
C73 P5 Ni2 112.13(11)
C73 P5 C91 107.00(15)
C92 P8 Ni2 108.73(12)
C92 P8 C97 104.97(17)
C92 P8 C103 102.35(17)
C97 P8 Ni2 117.53(12)
C103 P8 Ni2 114.70(13)
C103 P8 C97 107.07(18)
C61 P6 Ni2 117.25(13)
C61 P6 C56 109.44(16)
C56 P6 Ni2 107.01(12)
C67 P6 Ni2 116.84(12)
C67 P6 C61 103.89(17)
C67 P6 C56 101.16(16)
C85 P7 Ni2 116.57(13)
C74 P7 Ni2 107.82(12)
C74 P7 C85 106.37(17)
C79 P7 Ni2 118.59(12)
C79 P7 C85 105.46(17)
C79 P7 C74 100.24(17)
C56 C57 H57 119.7
C58 C57 H57 119.7
C58 C57 C56 120.7(3)
C92 C91 P5 114.7(3)
C92 C91 C96 120.9(3)
C96 C91 P5 124.3(3)
C90 C85 P7 122.7(3)
C90 C85 C86 118.8(4)
C86 C85 P7 118.4(3)
C75 C74 P7 123.5(3)
C75 C74 C73 119.6(3)
C73 C74 P7 116.7(3)
C96 C95 H95 119.5
C96 C95 C94 121.0(3)
C94 C95 H95 119.5
C91 C92 P8 117.0(3)
C91 C92 C93 118.9(3)
C93 C92 P8 124.1(3)
C66 C61 P6 124.5(3)
C66 C61 C62 118.5(3)
C62 C61 P6 117.0(3)
C80 C79 P7 123.5(3)
C80 C79 C84 119.1(3)
C84 C79 P7 117.4(3)
C74 C75 H75 119.7
C76 C75 C74 120.6(4)
C76 C75 H75 119.7
C55 C60 H60 120.1
C59 C60 H60 120.1
C59 C60 C55 119.8(3)
C60 C55 P5 123.5(3)
C60 C55 C56 120.1(3)
C56 C55 P5 116.4(3)
C61 C66 H66 119.7
C61 C66 C65 120.6(4)
C65 C66 H66 119.7
C74 C73 P5 115.8(3)
C74 C73 C78 120.0(3)
C78 C73 P5 124.0(3)
C102 C97 P8 121.4(3)
C98 C97 P8 119.7(3)
C98 C97 C102 118.9(4)
C92 C93 H93 119.8
C94 C93 C92 120.5(3)
C94 C93 H93 119.8
C57 C56 P6 123.8(3)
C57 C56 C55 119.0(3)
C55 C56 P6 117.0(3)
C73 C78 H78 120.2
C77 C78 C73 119.6(3)
C77 C78 H78 120.2
C57 C58 H58 120.3
C59 C58 C57 119.5(3)
C59 C58 H58 120.3
C91 C96 H96 120.7
C95 C96 C91 118.7(3)
C95 C96 H96 120.7
C62 C63 H63 120.2
C62 C63 C64 119.6(4)
C64 C63 H63 120.2
C97 C102 H102 119.7
C97 C102 C101 120.6(4)
C101 C102 H102 119.7
C78 C77 H77 119.8
C78 C77 C76 120.3(3)
C76 C77 H77 119.8
C67 C72 H72 119.9
C71 C72 H72 119.9
C71 C72 C67 120.1(4)
C72 C67 P6 121.0(3)
C68 C67 P6 120.2(3)
C68 C67 C72 118.8(4)
C60 C59 C58 120.9(3)
C60 C59 H59 119.6
C58 C59 H59 119.6
C61 C62 H62 119.5
C63 C62 C61 121.1(4)
C63 C62 H62 119.5
C95 C94 H94 120.0
C93 C94 C95 119.9(3)
C93 C94 H94 120.0
C66 C65 H65 119.8
C64 C65 C66 120.4(4)
C64 C65 H65 119.8
C79 C80 H80 120.0
C81 C80 C79 120.0(4)
C81 C80 H80 120.0
C108 C103 P8 117.3(3)
C104 C103 P8 123.5(3)
C104 C103 C108 119.2(4)
C67 C68 H68 119.5
C67 C68 C69 121.0(4)
C69 C68 H68 119.5
C85 C90 H90 119.7
C85 C90 C89 120.5(4)
C89 C90 H90 119.7
C101 C100 H100 120.0
C101 C100 C99 120.1(4)
C99 C100 H100 120.0
C87 C88 H88 120.1
C89 C88 H88 120.1
C89 C88 C87 119.7(4)
C88 C87 H87 119.8
C86 C87 C88 120.3(4)
C86 C87 H87 119.8
C84 C83 H83 120.4
C84 C83 C82 119.2(4)
C82 C83 H83 120.4
C75 C76 C77 119.7(3)
C75 C76 H76 120.1
C77 C76 H76 120.1
C80 C81 H81 120.0
C82 C81 C80 120.1(4)
C82 C81 H81 120.0
C63 C64 H64 120.1
C65 C64 C63 119.8(4)
C65 C64 H64 120.1
C97 C98 H98 119.8
C99 C98 C97 120.4(4)
C99 C98 H98 119.8
C71 C70 H70 120.0
C71 C70 C69 119.9(4)
C69 C70 H70 120.0
Cl13 C111 Cl11 111.8(3)
Cl13 C111 H111 107.9
Cl11 C111 H111 107.9
Cl12 C111 Cl13 111.1(3)
Cl12 C111 Cl11 110.0(3)
Cl12 C111 H111 107.9
C79 C84 H84 119.5
C83 C84 C79 121.0(4)
C83 C84 H84 119.5
C102 C101 H101 120.0
C100 C101 C102 119.9(4)
C100 C101 H101 120.0
C72 C71 H71 119.8
C70 C71 C72 120.5(4)
C70 C71 H71 119.8
C103 C108 H108 119.5
C107 C108 C103 120.9(4)
C107 C108 H108 119.5
C68 C69 C70 119.6(5)
C68 C69 H69 120.2
C70 C69 H69 120.2
C85 C86 H86 119.6
C87 C86 C85 120.8(4)
C87 C86 H86 119.6
C90 C89 H89 120.1
C88 C89 C90 119.8(4)
C88 C89 H89 120.1
C83 C82 H82 119.7
C81 C82 C83 120.7(4)
C81 C82 H82 119.7
C104 C105 H105 119.7
C106 C105 H105 119.7
C106 C105 C104 120.6(5)
C108 C107 H107 120.1
C106 C107 C108 119.7(5)
C106 C107 H107 120.1
C103 C104 C105 119.3(5)
C103 C104 H104 120.4
C105 C104 H104 120.4
C105 C106 C107 120.3(5)
C105 C106 H106 119.9
C107 C106 H106 119.9
C100 C99 C98 120.1(4)
C100 C99 H99 120.0
C98 C99 H99 120.0
Cl14 C112 Cl16 109.0(3)
Cl14 C112 H112 108.6
Cl16 C112 H112 108.6
Cl15 C112 Cl14 111.8(2)
Cl15 C112 Cl16 110.0(3)
Cl15 C112 H112 108.6
Cl7 C109 Cl5 110.0(2)
Cl7 C109 H109 108.4
Cl5 C109 H109 108.4
Cl6 C109 Cl7 111.1(2)
Cl6 C109 Cl5 110.5(3)
Cl6 C109 H109 108.4
Cl9 C110 Cl10 109.9(2)
Cl9 C110 H110 108.4
Cl8 C110 Cl9 111.8(2)
Cl8 C110 Cl10 109.9(2)
Cl8 C110 H110 108.4
Cl10 C110 H110 108.4

loop_
_geom_bond_atom_site_label_1
_geom_bond_atom_site_label_2
_geom_bond_distance
Ni1 P1 2.1116(10)
Ni1 P3 2.2592(10)
Ni1 P4 2.2070(10)
Ni1 Cl1 2.2248(10)
Ni1 P2 2.2534(10)
P1 C1 1.827(4)
P1 C19 1.829(4)
P1 C37 1.817(3)
P3 C31 1.827(4)
P3 C25 1.819(4)
P3 C20 1.830(4)
P4 C38 1.814(3)
P4 C49 1.824(4)
P4 C43 1.820(4)
P2 C7 1.826(4)
P2 C2 1.823(4)
P2 C13 1.814(4)
C21 H21 0.9500
C21 C22 1.385(5)
C21 C20 1.399(5)
C6 H6 0.9500
C6 C1 1.393(5)
C6 C5 1.384(5)
C1 C2 1.390(5)
C38 C37 1.394(5)
C38 C39 1.392(5)
C7 C12 1.387(6)
C7 C8 1.393(5)
C41 H41 0.9500
C41 C42 1.379(5)
C41 C40 1.382(5)
C19 C24 1.399(5)
C19 C20 1.397(5)
C37 C42 1.395(5)
C49 C50 1.388(5)
C49 C54 1.392(5)
C2 C3 1.396(5)
C13 C18 1.396(5)
C13 C14 1.391(5)
C39 H39 0.9500
C39 C40 1.378(5)
C42 H42 0.9500
C43 C44 1.389(6)
C43 C48 1.381(6)
C36 H36 0.9500
C36 C31 1.392(5)
C36 C35 1.396(5)
C24 H24 0.9500
C24 C23 1.378(5)
C31 C32 1.394(5)
C5 H5 0.9500
C5 C4 1.405(5)
C12 H12 0.9500
C12 C11 1.381(6)
C22 H22 0.9500
C22 C23 1.382(5)
C34 H34 0.9500
C34 C35 1.373(6)
C34 C33 1.385(6)
C16 H16 0.9500
C16 C17 1.386(6)
C16 C15 1.370(7)
C8 H8 0.9500
C8 C9 1.392(6)
C3 H3 0.9500
C3 C4 1.374(5)
C25 C30 1.388(6)
C25 C26 1.381(5)
C23 H23 0.9500
C50 H50 0.9500
C50 C51 1.384(6)
C32 H32 0.9500
C32 C33 1.391(5)
C35 H35 0.9500
C18 H18 0.9500
C18 C17 1.378(5)
C14 H14 0.9500
C14 C15 1.395(6)
C17 H17 0.9500
C11 H11 0.9500
C11 C10 1.374(6)
C30 H30 0.9500
C30 C29 1.390(6)
C4 H4 0.9500
C40 H40 0.9500
C33 H33 0.9500
C10 H10 0.9500
C10 C9 1.383(7)
C52 H52 0.9500
C52 C53 1.373(6)
C52 C51 1.383(7)
C29 H29 0.9500
C29 C28 1.384(7)
C45 H45 0.9500
C45 C44 1.377(6)
C45 C46 1.376(7)
C44 H44 0.9500
C46 H46 0.9500
C46 C47 1.361(7)
C26 H26 0.9500
C26 C27 1.378(6)
C54 H54 0.9500
C54 C53 1.382(6)
C48 H48 0.9500
C48 C47 1.393(6)
C28 H28 0.9500
C28 C27 1.371(7)
C27 H27 0.9500
C53 H53 0.9500
C51 H51 0.9500
C15 H15 0.9500
C47 H47 0.9500
C9 H9 0.9500
Ni2 P5 2.1101(10)
Ni2 P8 2.2078(10)
Ni2 P6 2.2571(10)
Ni2 Cl3 2.2179(10)
Ni2 P7 2.2511(10)
P5 C91 1.824(3)
P5 C55 1.823(4)
P5 C73 1.824(3)
P8 C92 1.805(4)
P8 C97 1.826(4)
P8 C103 1.817(4)
P6 C61 1.826(4)
P6 C56 1.827(4)
P6 C67 1.821(4)
P7 C85 1.828(4)
P7 C74 1.826(4)
P7 C79 1.817(4)
Cl14 C112 1.766(5)
Cl16 C112 1.768(5)
Cl13 C111 1.740(5)
Cl11 C111 1.752(5)
Cl12 C111 1.738(5)
Cl15 C112 1.733(5)
C57 H57 0.9500
C57 C56 1.397(5)
C57 C58 1.390(5)
C91 C92 1.391(5)
C91 C96 1.395(5)
C85 C90 1.376(5)
C85 C86 1.390(6)
C74 C75 1.383(5)
C74 C73 1.398(5)
C95 H95 0.9500
C95 C96 1.382(5)
C95 C94 1.387(5)
C92 C93 1.396(5)
C61 C66 1.391(5)
C61 C62 1.395(5)
C79 C80 1.393(5)
C79 C84 1.394(5)
C75 H75 0.9500
C75 C76 1.378(5)
C60 H60 0.9500
C60 C55 1.399(5)
C60 C59 1.378(5)
C55 C56 1.400(5)
C66 H66 0.9500
C66 C65 1.392(5)
C73 C78 1.398(5)
C97 C102 1.389(5)
C97 C98 1.388(5)
C93 H93 0.9500
C93 C94 1.374(5)
C78 H78 0.9500
C78 C77 1.377(5)
C58 H58 0.9500
C58 C59 1.389(5)
C96 H96 0.9500
C63 H63 0.9500
C63 C62 1.385(5)
C63 C64 1.397(6)
C102 H102 0.9500
C102 C101 1.390(6)
C77 H77 0.9500
C77 C76 1.401(5)
C72 H72 0.9500
C72 C67 1.394(5)
C72 C71 1.383(6)
C67 C68 1.378(6)
C59 H59 0.9500
C62 H62 0.9500
C94 H94 0.9500
C65 H65 0.9500
C65 C64 1.374(6)
C80 H80 0.9500
C80 C81 1.385(6)
C103 C108 1.387(6)
C103 C104 1.380(6)
C68 H68 0.9500
C68 C69 1.381(6)
C90 H90 0.9500
C90 C89 1.401(6)
C100 H100 0.9500
C100 C101 1.375(6)
C100 C99 1.385(6)
C88 H88 0.9500
C88 C87 1.381(6)
C88 C89 1.374(6)
C87 H87 0.9500
C87 C86 1.374(6)
C83 H83 0.9500
C83 C84 1.379(5)
C83 C82 1.387(7)
C76 H76 0.9500
C81 H81 0.9500
C81 C82 1.379(7)
C64 H64 0.9500
C98 H98 0.9500
C98 C99 1.387(6)
C70 H70 0.9500
C70 C71 1.368(7)
C70 C69 1.388(7)
C111 H111 1.0000
C84 H84 0.9500
C101 H101 0.9500
C71 H71 0.9500
C108 H108 0.9500
C108 C107 1.377(6)
C69 H69 0.9500
C86 H86 0.9500
C89 H89 0.9500
C82 H82 0.9500
C105 H105 0.9500
C105 C104 1.399(7)
C105 C106 1.364(9)
C107 H107 0.9500
C107 C106 1.370(8)
C104 H104 0.9500
C106 H106 0.9500
C99 H99 0.9500
C112 H112 1.0000
Cl7 C109 1.759(5)
Cl5 C109 1.764(4)
Cl6 C109 1.745(5)
C109 H109 1.0000
Cl9 C110 1.753(4)
Cl8 C110 1.732(4)
Cl10 C110 1.760(5)
C110 H110 1.0000

loop_
_geom_torsion_atom_site_label_1
_geom_torsion_atom_site_label_2
_geom_torsion_atom_site_label_3
_geom_torsion_atom_site_label_4
_geom_torsion
Ni1 P1 C1 C6 177.3(3)
Ni1 P1 C1 C2 1.6(3)
Ni1 P1 C19 C24 176.5(3)
Ni1 P1 C19 C20 -2.8(3)
Ni1 P1 C37 C38 -1.3(3)
Ni1 P1 C37 C42 175.2(3)
Ni1 P3 C31 C36 -146.9(3)
Ni1 P3 C31 C32 36.1(3)
Ni1 P3 C25 C30 77.0(3)
Ni1 P3 C25 C26 -101.1(3)
Ni1 P3 C20 C21 -175.3(3)
Ni1 P3 C20 C19 1.0(3)
Ni1 P4 C38 C37 7.8(3)
Ni1 P4 C38 C39 -171.3(3)
Ni1 P4 C49 C50 60.4(3)
Ni1 P4 C49 C54 -119.4(3)
Ni1 P4 C43 C44 64.8(3)
Ni1 P4 C43 C48 -114.4(4)
Ni1 P2 C7 C12 56.2(3)
Ni1 P2 C7 C8 -120.3(3)
Ni1 P2 C2 C1 1.5(3)
Ni1 P2 C2 C3 -172.4(3)
Ni1 P2 C13 C18 64.9(3)
Ni1 P2 C13 C14 -113.9(3)
P1 C1 C2 P2 -2.0(4)
P1 C1 C2 C3 172.2(3)
P1 C19 C24 C23 179.2(3)
P1 C19 C20 P3 1.1(4)
P1 C19 C20 C21 177.5(3)
P1 C37 C42 C41 -176.3(3)
P3 C31 C32 C33 176.0(3)
P3 C25 C30 C29 179.6(3)
P3 C25 C26 C27 179.6(4)
P4 C38 C37 P1 -4.3(4)
P4 C38 C37 C42 179.0(3)
P4 C38 C39 C40 -178.7(3)
P4 C49 C50 C51 179.3(3)
P4 C49 C54 C53 -179.4(4)
P4 C43 C44 C45 -179.2(3)
P4 C43 C48 C47 179.8(4)
P2 C7 C12 C11 -176.4(3)
P2 C7 C8 C9 176.6(3)
P2 C2 C3 C4 176.9(3)
P2 C13 C18 C17 -178.8(3)
P2 C13 C14 C15 178.9(3)
C21 C22 C23 C24 -0.4(6)
C6 C1 C2 P2 -177.9(3)
C6 C1 C2 C3 -3.7(5)
C6 C5 C4 C3 -1.3(6)
C1 P1 C19 C24 -61.0(3)
C1 P1 C19 C20 119.7(3)
C1 P1 C37 C38 -124.6(3)
C1 P1 C37 C42 51.9(4)
C1 C6 C5 C4 0.6(5)
C1 C2 C3 C4 3.1(6)
C38 P4 C49 C50 -179.1(3)
C38 P4 C49 C54 1.1(4)
C38 P4 C43 C44 -53.3(3)
C38 P4 C43 C48 127.5(4)
C38 C37 C42 C41 0.1(5)
C38 C39 C40 C41 -0.6(6)
C7 P2 C2 C1 -124.5(3)
C7 P2 C2 C3 61.6(3)
C7 P2 C13 C18 -162.4(3)
C7 P2 C13 C14 18.8(4)
C7 C12 C11 C10 -0.1(6)
C7 C8 C9 C10 -0.6(7)
C19 P1 C1 C6 55.8(3)
C19 P1 C1 C2 -119.9(3)
C19 P1 C37 C38 122.0(3)
C19 P1 C37 C42 -61.5(4)
C19 C24 C23 C22 2.7(5)
C37 P1 C1 C6 -59.7(3)
C37 P1 C1 C2 124.6(3)
C37 P1 C19 C24 52.7(3)
C37 P1 C19 C20 -126.6(3)
C37 C38 C39 C40 2.2(5)
C49 P4 C38 C37 -118.4(3)
C49 P4 C38 C39 62.5(3)
C49 P4 C43 C44 -162.7(3)
C49 P4 C43 C48 18.2(4)
C49 C50 C51 C52 0.3(7)
C49 C54 C53 C52 -0.1(7)
C2 P2 C7 C12 176.9(3)
C2 P2 C7 C8 0.4(4)
C2 P2 C13 C18 -51.4(3)
C2 P2 C13 C14 129.8(3)
C2 C3 C4 C5 -0.6(6)
C13 P2 C7 C12 -77.3(3)
C13 P2 C7 C8 106.2(3)
C13 P2 C2 C1 125.2(3)
C13 P2 C2 C3 -48.8(3)
C13 C18 C17 C16 0.5(6)
C13 C14 C15 C16 -0.8(7)
C39 C38 C37 P1 174.8(3)
C39 C38 C37 C42 -1.9(5)
C42 C41 C40 C39 -1.2(6)
C43 P4 C38 C37 130.7(3)
C43 P4 C38 C39 -48.4(3)
C43 P4 C49 C50 -71.1(3)
C43 P4 C49 C54 109.1(3)
C43 C48 C47 C46 -1.6(9)
C36 C31 C32 C33 -1.1(6)
C24 C19 C20 P3 -178.2(3)
C24 C19 C20 C21 -1.8(5)
C31 P3 C25 C30 -152.5(3)
C31 P3 C25 C26 29.5(4)
C31 P3 C20 C21 56.6(3)
C31 P3 C20 C19 -127.2(3)
C31 C36 C35 C34 0.0(6)
C31 C32 C33 C34 0.0(6)
C5 C6 C1 P1 -173.6(3)
C5 C6 C1 C2 1.9(5)
C12 C7 C8 C9 0.1(6)
C12 C11 C10 C9 -0.4(7)
C22 C21 C20 P3 -179.7(3)
C22 C21 C20 C19 4.1(5)
C8 C7 C12 C11 0.3(6)
C25 P3 C31 C36 82.4(3)
C25 P3 C31 C32 -94.6(3)
C25 P3 C20 C21 -51.6(3)
C25 P3 C20 C19 124.7(3)
C25 C30 C29 C28 1.6(7)
C25 C26 C27 C28 -0.2(8)
C20 P3 C31 C36 -24.8(4)
C20 P3 C31 C32 158.2(3)
C20 P3 C25 C30 -39.4(3)
C20 P3 C25 C26 142.6(3)
C20 C21 C22 C23 -3.1(5)
C20 C19 C24 C23 -1.6(5)
C50 C49 C54 C53 0.8(6)
C35 C36 C31 P3 -175.8(3)
C35 C36 C31 C32 1.1(6)
C35 C34 C33 C32 1.2(7)
C18 C13 C14 C15 0.1(6)
C14 C13 C18 C17 0.0(6)
C17 C16 C15 C14 1.3(7)
C11 C10 C9 C8 0.7(7)
C30 C25 C26 C27 1.6(7)
C30 C29 C28 C27 -0.2(8)
C40 C41 C42 C37 1.4(6)
C33 C34 C35 C36 -1.2(6)
C29 C28 C27 C26 -0.5(9)
C45 C46 C47 C48 1.8(9)
C44 C43 C48 C47 0.7(7)
C44 C45 C46 C47 -1.1(7)
C46 C45 C44 C43 0.2(6)
C26 C25 C30 C29 -2.2(6)
C54 C49 C50 C51 -0.9(6)
C48 C43 C44 C45 0.0(6)
C53 C52 C51 C50 0.4(8)
C51 C52 C53 C54 -0.5(8)
C15 C16 C17 C18 -1.2(7)
Ni2 P5 C91 C92 0.2(3)
Ni2 P5 C91 C96 -176.3(3)
Ni2 P5 C55 C60 -176.4(3)
Ni2 P5 C55 C56 2.3(3)
Ni2 P5 C73 C74 -4.1(3)
Ni2 P5 C73 C78 -178.3(3)
Ni2 P8 C92 C91 -7.3(3)
Ni2 P8 C92 C93 172.4(3)
Ni2 P8 C97 C102 121.3(3)
Ni2 P8 C97 C98 -58.8(4)
Ni2 P8 C103 C108 -65.6(3)
Ni2 P8 C103 C104 114.8(4)
Ni2 P6 C61 C66 144.3(3)
Ni2 P6 C61 C62 -36.9(3)
Ni2 P6 C56 C57 175.1(3)
Ni2 P6 C56 C55 0.1(3)
Ni2 P6 C67 C72 101.2(3)
Ni2 P6 C67 C68 -76.7(3)
Ni2 P7 C85 C90 120.4(3)
Ni2 P7 C85 C86 -56.8(4)
Ni2 P7 C74 C75 172.0(3)
Ni2 P7 C74 C73 -3.5(3)
Ni2 P7 C79 C80 111.5(3)
Ni2 P7 C79 C84 -66.4(3)
P5 C91 C92 P8 4.6(4)
P5 C91 C92 C93 -175.0(3)
P5 C91 C96 C95 176.3(3)
P5 C55 C56 P6 -1.5(4)
P5 C55 C56 C57 -176.8(3)
P5 C73 C78 C77 172.2(3)
P8 C92 C93 C94 178.2(3)
P8 C97 C102 C101 179.3(3)
P8 C97 C98 C99 -179.8(4)
P8 C103 C108 C107 178.9(3)
P8 C103 C104 C105 -179.4(5)
P6 C61 C66 C65 178.1(3)
P6 C61 C62 C63 -177.5(3)
P6 C67 C68 C69 179.5(3)
P7 C85 C90 C89 -177.6(3)
P7 C85 C86 C87 177.9(3)
P7 C74 C75 C76 -177.6(3)
P7 C74 C73 P5 4.8(4)
P7 C74 C73 C78 179.2(3)
P7 C79 C80 C81 -178.3(3)
P7 C79 C84 C83 178.6(3)
C57 C58 C59 C60 -0.1(6)
C91 P5 C55 C60 -52.8(3)
C91 P5 C55 C56 126.0(3)
C91 P5 C73 C74 -127.3(3)
C91 P5 C73 C78 58.5(3)
C91 C92 C93 C94 -2.2(5)
C85 P7 C74 C75 -62.3(3)
C85 P7 C74 C73 122.3(3)
C85 P7 C79 C80 -21.3(4)
C85 P7 C79 C84 160.9(3)
C85 C90 C89 C88 0.4(6)
C74 P7 C85 C90 0.2(4)
C74 P7 C85 C86 -177.1(3)
C74 P7 C79 C80 -131.6(3)
C74 P7 C79 C84 50.5(3)
C74 C75 C76 C77 -0.8(6)
C74 C73 C78 C77 -1.8(5)
C92 P8 C97 C102 0.3(4)
C92 P8 C97 C98 -179.8(3)
C92 P8 C103 C108 51.9(3)
C92 P8 C103 C104 -127.6(4)
C92 C91 C96 C95 0.0(5)
C92 C93 C94 C95 1.2(6)
C61 P6 C56 C57 -56.9(3)
C61 P6 C56 C55 128.1(3)
C61 P6 C67 C72 -29.6(4)
C61 P6 C67 C68 152.5(3)
C61 C66 C65 C64 0.0(6)
C79 P7 C85 C90 -105.7(3)
C79 P7 C85 C86 77.1(4)
C79 P7 C74 C75 47.3(3)
C79 P7 C74 C73 -128.1(3)
C79 C80 C81 C82 0.5(7)
C75 C74 C73 P5 -170.8(3)
C75 C74 C73 C78 3.6(5)
C60 C55 C56 P6 177.2(3)
C60 C55 C56 C57 2.0(5)
C55 P5 C91 C92 -123.1(3)
C55 P5 C91 C96 60.4(3)
C55 P5 C73 C74 117.3(3)
C55 P5 C73 C78 -56.8(3)
C55 C60 C59 C58 -1.8(6)
C66 C61 C62 C63 1.4(6)
C66 C65 C64 C63 0.0(7)
C73 P5 C91 C92 123.4(3)
C73 P5 C91 C96 -53.1(3)
C73 P5 C55 C60 61.6(3)
C73 P5 C55 C56 -119.6(3)
C73 C74 C75 C76 -2.3(5)
C73 C78 C77 C76 -1.4(5)
C97 P8 C92 C91 119.3(3)
C97 P8 C92 C93 -61.0(3)
C97 P8 C103 C108 162.0(3)
C97 P8 C103 C104 -17.5(5)
C97 C102 C101 C100 -0.1(7)
C97 C98 C99 C100 1.1(7)
C56 P6 C61 C66 22.3(4)
C56 P6 C61 C62 -159.0(3)
C56 P6 C67 C72 -143.0(3)
C56 P6 C67 C68 39.0(3)
C56 C57 C58 C59 3.0(5)
C78 C77 C76 C75 2.6(6)
C58 C57 C56 P6 -178.8(3)
C58 C57 C56 C55 -3.9(5)
C96 C91 C92 P8 -178.7(3)
C96 C91 C92 C93 1.6(5)
C96 C95 C94 C93 0.4(6)
C102 C97 C98 C99 0.2(6)
C72 C67 C68 C69 1.5(6)
C67 P6 C61 C66 -85.1(3)
C67 P6 C61 C62 93.7(3)
C67 P6 C56 C57 52.3(3)
C67 P6 C56 C55 -122.7(3)
C67 C72 C71 C70 -1.2(7)
C67 C68 C69 C70 -1.3(7)
C59 C60 C55 P5 179.5(3)
C59 C60 C55 C56 0.8(5)
C62 C61 C66 C65 -0.7(6)
C62 C63 C64 C65 0.7(7)
C94 C95 C96 C91 -1.0(6)
C80 C79 C84 C83 0.6(6)
C80 C81 C82 C83 -0.5(7)
C103 P8 C92 C91 -129.0(3)
C103 P8 C92 C93 50.7(4)
C103 P8 C97 C102 -108.0(3)
C103 P8 C97 C98 72.0(4)
C103 C108 C107 C106 0.5(7)
C90 C85 C86 C87 0.5(6)
C88 C87 C86 C85 -0.8(7)
C87 C88 C89 C90 -0.7(7)
C64 C63 C62 C61 -1.4(6)
C98 C97 C102 C101 -0.7(6)
C84 C79 C80 C81 -0.5(6)
C84 C83 C82 C81 0.6(7)
C101 C100 C99 C98 -1.9(8)
C71 C72 C67 P6 -178.2(3)
C71 C72 C67 C68 -0.2(6)
C71 C70 C69 C68 -0.1(7)
C108 C103 C104 C105 1.1(8)
C108 C107 C106 C105 1.0(8)
C69 C70 C71 C72 1.4(7)
C86 C85 C90 C89 -0.3(6)
C89 C88 C87 C86 0.9(7)
C82 C83 C84 C79 -0.7(6)
C104 C103 C108 C107 -1.6(7)
C104 C105 C106 C107 -1.5(10)
C106 C105 C104 C103 0.4(11)
C99 C100 C101 C102 1.4(7)
